data_4113874
loop_
_publ_author_name
'Takashi Otani'
'Jun Takayama'
'Yoshiaki Sugihara'
'Akihiko Ishii'
'Juzo Nakayama'

_publ_contact_author_address
;
Department of Chemistry, Faculty of Science, Saitama University
Saitama, Saitama 338-8570, Japan
;
_publ_contact_author_email nakaj@post.saitama-u.ac.jp
_publ_contact_author_fax +81-48-858-3700
_publ_contact_author_name 'Dr. Juzo Nakayama'
_publ_contact_author_phone +81-48-858-3390
_publ_section_title
;
 \p-Face-Selective Diels-Alder Reactions of 3,4-Di-tert-butylthiophene
 1-Oxide and 1-Imide and Formation of 1,2-Thiazetidines
;
_journal_name_full 'Journal of the American Chemical Society'
_journal_page_first 8255
_journal_page_last 8263
_journal_paper_doi 10.1021/ja029867i
_journal_volume 125
_journal_year 2003
_chemical_compound_source 'Local laboratory'
_chemical_formula_moiety 'C19 H30 O S '
_chemical_formula_sum 'C19 H30 O S'
_chemical_formula_weight 306.512
_chemical_name_systematic
;
 ?
;
_space_group_IT_number 14
_symmetry_cell_setting monoclinic
_symmetry_space_group_name_Hall '-P 2ybc'
_symmetry_space_group_name_H-M 'P 1 21/c 1'
_audit_creation_method maXus
_cell_angle_alpha 90.00
_cell_angle_beta 106.16(18)
_cell_angle_gamma 90.00
_cell_formula_units_Z 4
_cell_length_a 9.0370(5)
_cell_length_b 15.5810(9)
_cell_length_c 13.2450(10)
_cell_measurement_temperature 298
_cell_volume 1791.3(16)
_computing_cell_refinement 'HKL Scalepack'
_computing_data_collection 'DIP Image plate'
_computing_data_reduction 'maXus (Mackay et al., 1999)'
_computing_structure_refinement 'SHELXL-97 (Sheldrick, 1997)'
_diffrn_measured_fraction_theta_full 0.938
_diffrn_measured_fraction_theta_max 0.938
_diffrn_measurement_device 'DIP Image plate'
_diffrn_measurement_method IP
_diffrn_radiation_source 'fine-focus sealed tube'
_diffrn_radiation_type ' MoK\a'
_diffrn_radiation_wavelength_id all
_diffrn_reflns_av_R_equivalents 0.050
_diffrn_reflns_limit_h_max 10
_diffrn_reflns_limit_h_min -11
_diffrn_reflns_limit_k_max 0
_diffrn_reflns_limit_k_min -19
_diffrn_reflns_limit_l_max 10
_diffrn_reflns_limit_l_min -16
_diffrn_reflns_number 3614
_diffrn_reflns_theta_full 27.09
_diffrn_reflns_theta_max 27.09
_diffrn_reflns_theta_min 0.00
_exptl_absorpt_coefficient_mu 0.189
_exptl_absorpt_correction_T_max 0.967
_exptl_absorpt_correction_T_min 0.790
_exptl_absorpt_correction_type multi-scan
_exptl_absorpt_process_details
;
multi-scan from symmetry-related measurements
 Sortav (Blessing 1995)
;
_exptl_crystal_colour Colourless
_exptl_crystal_density_diffrn 1.202
_exptl_crystal_description Cube
_refine_diff_density_max 0.271
_refine_diff_density_min -0.236
_refine_diff_density_rms 0.053
_refine_ls_extinction_coef 0.006(2)
_refine_ls_extinction_expression Fc^*^=kFc[1+0.001xFc^2^\l^3^/sin(2\q)]^-1/4^
_refine_ls_extinction_method SHELXL
_refine_ls_goodness_of_fit_ref 0.999
_refine_ls_hydrogen_treatment refxyz
_refine_ls_matrix_type full
_refine_ls_number_parameters 191
_refine_ls_number_reflns 3492
_refine_ls_number_restraints 0
_refine_ls_restrained_S_all 0.999
_refine_ls_R_factor_all 0.1017
_refine_ls_R_factor_gt 0.0633
_refine_ls_shift/su_max 0.000
_refine_ls_shift/su_mean 0.000
_refine_ls_structure_factor_coef Fsqd
_refine_ls_weighting_details 'calc w=1/[\s^2^(Fo^2^)+(0.0800P)^2^+0.0000P] where P=(Fo^2^+2Fc^2^)/3'
_refine_ls_weighting_scheme calc
_refine_ls_wR_factor_gt 0.1575
_refine_ls_wR_factor_ref 0.1745
_reflns_number_gt 2060
_reflns_number_total 3492
_reflns_threshold_expression >2sigma(I)
_cod_data_source_file ja029867isi20021221_041536.cif
_cod_data_source_block global
_cod_original_cell_volume 1693.1(2)
_cod_original_sg_symbol_H-M 'P 21/c '
_cod_original_formula_sum 'C19 H30 O S '
_cod_database_code 4113874

loop_
_symmetry_equiv_pos_as_xyz
+X,+Y,+Z
-X,-Y,-Z
'-X,+Y+ 1/2,-Z+ 1/2'
'+X,-Y+ 1/2,+Z+ 1/2'

loop_
_atom_site_label
_atom_site_type_symbol
_atom_site_fract_x
_atom_site_fract_y
_atom_site_fract_z
_atom_site_U_iso_or_equiv
_atom_site_adp_type
_atom_site_occupancy
_atom_site_symmetry_multiplicity
_atom_site_calc_flag
_atom_site_refinement_flags
S1 S 0.82968(10) 0.07910(5) 0.52609(6) 0.0550(3) Uani 1 1 d .
C2 C 0.6774(3) 0.10693(16) 0.3224(2) 0.0392(6) Uani 1 1 d .
C3 C 0.8562(3) 0.11045(17) 0.4007(2) 0.0420(6) Uani 1 1 d .
C4 C 0.5893(3) 0.14263(17) 0.3728(2) 0.0413(6) Uani 1 1 d .
C5 C 0.9315(3) 0.19941(17) 0.4319(2) 0.0432(6) Uani 1 1 d .
C6 C 0.7061(3) 0.17654(17) 0.4843(2) 0.0431(6) Uani 1 1 d .
C7 C 0.8291(3) 0.24413(18) 0.4844(2) 0.0424(6) Uani 1 1 d .
O8 O 0.9794(3) 0.09239(17) 0.62765(17) 0.0750(7) Uani 1 1 d .
C9 C 0.6352(3) 0.06016(18) 0.2114(2) 0.0454(6) Uani 1 1 d .
C10 C 0.7711(4) 0.32618(18) 0.4171(2) 0.0513(7) Uani 1 1 d .
C11 C 0.9237(3) 0.2636(2) 0.3428(2) 0.0508(7) Uani 1 1 d .
C12 C 0.4052(3) 0.1501(2) 0.3401(3) 0.0591(8) Uani 1 1 d .
C13 C 0.7549(4) 0.30100(19) 0.3009(2) 0.0529(7) Uani 1 1 d .
C14 C 0.7770(4) 0.0688(2) 0.1762(3) 0.0652(9) Uani 1 1 d .
C15 C 0.6180(4) -0.0351(2) 0.2277(3) 0.0634(9) Uani 1 1 d .
C16 C 0.9196(4) 0.3855(2) 0.4522(3) 0.0662(9) Uani 1 1 d .
C17 C 1.0255(4) 0.3412(2) 0.4024(3) 0.0686(9) Uani 1 1 d .
C18 C 0.3299(4) 0.2215(3) 0.2564(4) 0.0954(13) Uani 1 1 d .
C19 C 0.4872(5) 0.0945(3) 0.1152(3) 0.0809(11) Uani 1 1 d .
C20 C 0.3176(4) 0.0655(3) 0.2988(4) 0.0836(11) Uani 1 1 d .
C23 C 0.3735(5) 0.1717(4) 0.4417(4) 0.1151(19) Uani 1 1 d .
H3 H 0.9176 0.0756 0.3721 0.050 Uiso 1 1 d R
H5 H 1.0420 0.1940 0.4864 0.052 Uiso 1 1 d R
H6 H 0.6466 0.1974 0.5247 0.052 Uiso 1 1 d R
H7 H 0.8926 0.2626 0.5595 0.051 Uiso 1 1 d R
H10 H 0.6692 0.3490 0.4113 0.062 Uiso 1 1 d R
H11 H 0.9407 0.2397 0.2818 0.061 Uiso 1 1 d R
H13A H 0.6659 0.2616 0.2674 0.063 Uiso 1 1 d R
H13B H 0.7351 0.3514 0.2555 0.063 Uiso 1 1 d R
H14A H 0.7494 0.0397 0.1068 0.078 Uiso 1 1 d R
H14B H 0.8736 0.0436 0.2321 0.078 Uiso 1 1 d R
H14C H 0.7963 0.1284 0.1679 0.078 Uiso 1 1 d R
H15A H 0.5906 -0.0652 0.1589 0.076 Uiso 1 1 d R
H15B H 0.5339 -0.0440 0.2529 0.076 Uiso 1 1 d R
H15C H 0.7197 -0.0563 0.2825 0.076 Uiso 1 1 d R
H16A H 0.8848 0.4417 0.4218 0.079 Uiso 1 1 d R
H16B H 0.9726 0.3891 0.5319 0.079 Uiso 1 1 d R
H17A H 1.1284 0.3225 0.4585 0.082 Uiso 1 1 d R
H17B H 1.0436 0.3769 0.3496 0.082 Uiso 1 1 d R
H18A H 0.2148 0.2250 0.2360 0.114 Uiso 1 1 d R
H18B H 0.3484 0.2094 0.1916 0.114 Uiso 1 1 d R
H18C H 0.3804 0.2750 0.2882 0.114 Uiso 1 1 d R
H19A H 0.4680 0.0623 0.0491 0.097 Uiso 1 1 d R
H19B H 0.5035 0.1539 0.1032 0.097 Uiso 1 1 d R
H19C H 0.3948 0.0892 0.1328 0.097 Uiso 1 1 d R
H20A H 0.2031 0.0726 0.2786 0.100 Uiso 1 1 d R
H20B H 0.3609 0.0233 0.3566 0.100 Uiso 1 1 d R
H20C H 0.3338 0.0471 0.2351 0.100 Uiso 1 1 d R
H23A H 0.2589 0.1762 0.4223 0.138 Uiso 1 1 d R
H23B H 0.4258 0.2252 0.4723 0.138 Uiso 1 1 d R
H23C H 0.4194 0.1269 0.4958 0.138 Uiso 1 1 d R

loop_
_atom_site_aniso_label
_atom_site_aniso_U_11
_atom_site_aniso_U_22
_atom_site_aniso_U_33
_atom_site_aniso_U_23
_atom_site_aniso_U_13
_atom_site_aniso_U_12
S1 0.0623(5) 0.0533(5) 0.0477(4) 0.0126(3) 0.0214(4) 0.0122(4)
C2 0.0413(14) 0.0305(13) 0.0429(13) 0.0030(10) 0.0146(12) 0.0001(11)
C3 0.0387(14) 0.0433(15) 0.0441(13) 0.0019(11) 0.0175(12) 0.0088(11)
C4 0.0370(14) 0.0403(14) 0.0471(14) -0.0002(12) 0.0181(12) -0.0004(11)
C5 0.0306(13) 0.0486(16) 0.0446(13) -0.0046(12) 0.0101(11) 0.0044(12)
C6 0.0412(15) 0.0475(16) 0.0443(13) 0.0009(12) 0.0217(12) 0.0045(12)
C7 0.0350(13) 0.0482(16) 0.0386(13) -0.0063(11) 0.0100(11) 0.0015(11)
O8 0.0761(15) 0.0901(18) 0.0437(11) 0.0141(11) 0.0104(11) 0.0280(13)
C9 0.0483(15) 0.0432(16) 0.0444(14) -0.0027(11) 0.0190(13) -0.0024(12)
C10 0.0431(16) 0.0437(17) 0.0584(16) -0.0027(13) 0.0128(13) 0.0038(12)
C11 0.0495(16) 0.0555(19) 0.0496(15) -0.0061(13) 0.0231(14) -0.0086(14)
C12 0.0339(15) 0.070(2) 0.0733(19) -0.0118(17) 0.0219(15) -0.0028(14)
C13 0.0540(17) 0.0424(16) 0.0530(16) 0.0076(13) 0.0133(14) -0.0055(13)
C14 0.079(2) 0.072(2) 0.0573(17) -0.0178(16) 0.0410(18) -0.0140(18)
C15 0.067(2) 0.0462(19) 0.072(2) -0.0148(16) 0.0247(17) -0.0088(15)
C16 0.071(2) 0.0485(19) 0.068(2) -0.0073(15) 0.0179(18) -0.0130(16)
C17 0.058(2) 0.068(2) 0.079(2) -0.0084(18) 0.0280(18) -0.0192(17)
C18 0.0464(19) 0.077(3) 0.152(4) 0.006(3) 0.030(2) 0.0167(19)
C19 0.091(3) 0.095(3) 0.0464(16) -0.0045(18) 0.0181(18) 0.026(2)
C20 0.0520(19) 0.091(3) 0.110(3) -0.011(2) 0.036(2) -0.0212(19)
C23 0.051(2) 0.194(6) 0.114(3) -0.056(3) 0.049(2) -0.014(3)

loop_
_atom_type_symbol
_atom_type_description
_atom_type_scat_dispersion_real
_atom_type_scat_dispersion_imag
_atom_type_scat_source
C C 0.0033 0.0016 'International Tables Vol C Tables 4.2.6.8 and 6.1.1.4'
H H 0.0000 0.0000 'International Tables Vol C Tables 4.2.6.8 and 6.1.1.4'
O O 0.0106 0.0060 'International Tables Vol C Tables 4.2.6.8 and 6.1.1.4'
S S 0.1246 0.1234 'International Tables Vol C Tables 4.2.6.8 and 6.1.1.4'

loop_
_diffrn_radiation_wavelength
0.71073

loop_
_geom_angle_atom_site_label_1
_geom_angle_atom_site_label_2
_geom_angle_atom_site_label_3
_geom_angle
O8 S1 C6 111.81(14)
O8 S1 C3 111.74(13)
C6 S1 C3 78.51(11)
C4 C2 C3 109.1(2)
C4 C2 C9 134.8(2)
C3 C2 C9 116.0(2)
C2 C3 C5 116.5(2)
C2 C3 S1 95.95(16)
C5 C3 S1 102.09(17)
C2 C4 C6 108.2(2)
C2 C4 C12 133.0(2)
C6 C4 C12 118.7(2)
C3 C5 C11 121.1(2)
C3 C5 C7 104.5(2)
C11 C5 C7 102.2(2)
C4 C6 C7 116.9(2)
C4 C6 S1 95.37(17)
C7 C6 S1 102.68(17)
C10 C7 C6 120.4(2)
C10 C7 C5 103.9(2)
C6 C7 C5 105.2(2)
C19 C9 C15 111.1(3)
C19 C9 C2 114.6(2)
C15 C9 C2 109.0(2)
C19 C9 C14 105.6(3)
C15 C9 C14 106.0(2)
C2 C9 C14 110.1(2)
C7 C10 C16 106.6(2)
C7 C10 C13 103.7(2)
C16 C10 C13 99.3(2)
C13 C11 C17 100.5(3)
C13 C11 C5 104.5(2)
C17 C11 C5 107.3(2)
C18 C12 C20 111.6(3)
C18 C12 C23 106.9(3)
C20 C12 C23 104.2(3)
C18 C12 C4 111.3(3)
C20 C12 C4 112.0(3)
C23 C12 C4 110.4(3)
C11 C13 C10 94.2(2)
C10 C16 C17 102.8(3)
C11 C17 C16 103.3(2)
C2 C3 H3 109.7
C5 C3 H3 110.8
S1 C3 H3 121.4
C3 C5 H5 109.2
C11 C5 H5 109.6
C7 C5 H5 109.4
C4 C6 H6 109.8
C7 C6 H6 110.0
S1 C6 H6 121.8
C10 C7 H7 105.4
C6 C7 H7 109.0
C5 C7 H7 113.1
C7 C10 H10 116.3
C16 C10 H10 119.3
C13 C10 H10 109.3
C13 C11 H11 109.6
C17 C11 H11 118.0
C5 C11 H11 115.2
C11 C13 H13A 116.5
C10 C13 H13A 109.7
C11 C13 H13B 116.3
C10 C13 H13B 109.5
H13A C13 H13B 109.5
C9 C14 H14A 109.5
C9 C14 H14B 109.5
H14A C14 H14B 109.5
C9 C14 H14C 109.5
H14A C14 H14C 109.5
H14B C14 H14C 109.5
C9 C15 H15A 110.1
C9 C15 H15B 109.6
H15A C15 H15B 109.5
C9 C15 H15C 108.8
H15A C15 H15C 109.5
H15B C15 H15C 109.5
C10 C16 H16A 109.4
C17 C16 H16A 112.6
C10 C16 H16B 109.8
C17 C16 H16B 112.6
H16A C16 H16B 109.5
C11 C17 H17A 109.9
C16 C17 H17A 112.3
C11 C17 H17B 109.5
C16 C17 H17B 112.3
H17A C17 H17B 109.5
C12 C18 H18A 110.5
C12 C18 H18B 108.5
H18A C18 H18B 109.5
C12 C18 H18C 109.4
H18A C18 H18C 109.5
H18B C18 H18C 109.5
C9 C19 H19A 110.0
C9 C19 H19B 109.8
H19A C19 H19B 109.5
C9 C19 H19C 108.6
H19A C19 H19C 109.5
H19B C19 H19C 109.5
C12 C20 H20A 109.8
C12 C20 H20B 109.4
H20A C20 H20B 109.5
C12 C20 H20C 109.1
H20A C20 H20C 109.5
H20B C20 H20C 109.5
C12 C23 H23A 111.2
C12 C23 H23B 108.8
H23A C23 H23B 109.5
C12 C23 H23C 108.5
H23A C23 H23C 109.5
H23B C23 H23C 109.5

loop_
_geom_bond_atom_site_label_1
_geom_bond_atom_site_label_2
_geom_bond_distance
S1 O8 1.469(2)
S1 C6 1.828(3)
S1 C3 1.840(3)
C2 C4 1.355(4)
C2 C3 1.512(4)
C2 C9 1.539(4)
C3 C5 1.523(4)
C4 C6 1.506(4)
C4 C12 1.537(4)
C5 C11 1.525(4)
C5 C7 1.538(3)
C6 C7 1.531(4)
C7 C10 1.521(4)
C9 C19 1.506(4)
C9 C15 1.517(4)
C9 C14 1.542(4)
C10 C16 1.533(4)
C10 C13 1.534(4)
C11 C13 1.505(4)
C11 C17 1.524(4)
C12 C18 1.514(5)
C12 C20 1.517(5)
C12 C23 1.526(5)
C16 C17 1.536(5)
C3 H3 0.9601
C5 H5 0.9600
C6 H6 0.9599
C7 H7 0.9600
C10 H10 0.9599
C11 H11 0.9599
C13 H13A 0.9600
C13 H13B 0.9600
C14 H14A 0.9600
C14 H14B 0.9600
C14 H14C 0.9602
C15 H15A 0.9599
C15 H15B 0.9599
C15 H15C 0.9600
C16 H16A 0.9599
C16 H16B 0.9602
C17 H17A 0.9600
C17 H17B 0.9601
C18 H18A 0.9600
C18 H18B 0.9599
C18 H18C 0.9600
C19 H19A 0.9601
C19 H19B 0.9599
C19 H19C 0.9600
C20 H20A 0.9600
C20 H20B 0.9600
C20 H20C 0.9599
C23 H23A 0.9601
C23 H23B 0.9599
C23 H23C 0.9600

loop_
_cod_related_entry_id
_cod_related_entry_database
_cod_related_entry_code
1 ChemSpider 4410768
